data_4031466
loop_
_publ_author_name
'Herberhold, M.'
'Wehrmann, F.'
'Neugebauer, D.'
'Huttner, G.'

_publ_section_title
;
 Die photo-induzierte Reaktion von Dekacarbonyl-dimangan mit Ammoniak;
 Kristall-und Molekuelstruktur des Produkts (fac- Mn (C O)3 (N H3)3) (Mn
 (C O)5)
;
_journal_name_full 'Journal of Organometallic Chemistry'
_journal_page_first 329
_journal_page_last 336
_journal_volume 152
_journal_year 1978
_chemical_formula_sum 'C8 H9 Mn2 N3 O8'
_chemical_name_systematic '((N H3)3 (Mn (C O)3)) (Mn (C O)5)'
_space_group_IT_number 62
_symmetry_space_group_name_Hall '-P 2ac 2n'
_symmetry_space_group_name_H-M 'P n m a'
_cell_angle_alpha 90
_cell_angle_beta 90
_cell_angle_gamma 90
_cell_formula_units_Z 4
_cell_length_a 12.451
_cell_length_b 9.534
_cell_length_c 12.27
_cell_volume 1456.545
_citation_journal_id_ASTM JORCAI
_cod_data_source_file Herberhold_JORCAI_1978_302.cif
_cod_data_source_block C8H9Mn2N3O8
_cod_database_code 4031466

loop_
_symmetry_equiv_pos_as_xyz
x,y,z
-x+1/2,-y,z+1/2
x+1/2,-y+1/2,-z+1/2
-x,y+1/2,-z
-x,-y,-z
x-1/2,y,-z-1/2
-x-1/2,y-1/2,z-1/2
x,-y-1/2,z

loop_
_atom_site_label
_atom_site_type_symbol
_atom_site_fract_x
_atom_site_fract_y
_atom_site_fract_z
_atom_site_occupancy
_atom_site_U_iso_or_equiv
O3 O-2 -0.0514 0.25 0.1143 1 0.0
H4 H+1 0.328 0.098 0.76 1 0.0
O1 O-2 0.1986 0.25 0.5258 1 0.0
C6 C+2 0.0645 0.25 0.8284 1 0.0
C1 C+2 0.1506 0.25 0.4455 1 0.0
O2 O-2 0.2737 0.25 0.185 1 0.0
H5 H+1 0.225 0.007 0.787 1 0.0
Mn1 Mn 0.0768 0.25 0.3191 1 0.0
O5 O-2 0.1373 0.0295 0.029 1 0.0
H2 H+1 0.233 0.099 0.7 1 0.0
C2 C+2 0.1952 0.25 0.239 1 0.0
O6 O-2 -0.0245 0.25 0.8054 1 0.0
N2 N-3 0.2492 0.1011 0.7581 1 0.0
N1 N-3 0.358 0.25 0.9293 1 0.0
O4 O-2 -0.036 -0.0088 0.3762 1 0.0
C5 C+2 0.163 0.117 0.967 1 0.0
H3 H+1 0.396 0.167 0.899 1 0.0
C3 C+2 0.0016 0.25 0.1956 1 0.0
Mn2 Mn 0.1991 0.25 0.8732 1 0.0
C4 C+2 0.0097 0.0952 0.3554 1 0.0
H1 H+1 0.365 0.25 0.999 1 0.0
